data_4507670
loop_
_publ_author_name
'Kelley, Steven P.'
'Narita, Asako'
'Holbrey, John D.'
'Green, Keith D.'
'Reichert, W. Matthew'
'Rogers, Robin D.'

_publ_section_title
;
 Understanding the Effects of Ionicity in Salts, Solvates, Co-Crystals,
 Ionic Co-Crystals, and Ionic Liquids, Rather than Nomenclature, Is
 Critical to Understanding Their Behavior
;
_journal_issue 3
_journal_name_full 'Crystal Growth &amp; Design'
_journal_page_first 965
_journal_paper_doi 10.1021/cg4000439
_journal_volume 13
_journal_year 2013
_chemical_formula_sum 'C8 H13 N O5'
_chemical_formula_weight 203.19
_chemical_name_systematic
; 
 ? 
;
_space_group_IT_number 2
_symmetry_cell_setting triclinic
_symmetry_space_group_name_Hall '-P 1'
_symmetry_space_group_name_H-M 'P -1'
_atom_sites_solution_hydrogens geom
_atom_sites_solution_primary direct
_atom_sites_solution_secondary difmap
_audit_creation_method SHELXL-97
_cell_angle_alpha 66.29(2)
_cell_angle_beta 83.87(2)
_cell_angle_gamma 88.28(2)
_cell_formula_units_Z 4
_cell_length_a 9.075(3)
_cell_length_b 10.526(4)
_cell_length_c 10.954(4)
_cell_measurement_reflns_used 4317
_cell_measurement_temperature 173(2)
_cell_measurement_theta_max 31.89
_cell_measurement_theta_min 2.88
_cell_volume 952.5(6)
_computing_cell_refinement 'Bruker SAINT'
_computing_data_collection 'Bruker APEX2'
_computing_data_reduction 'Bruker SAINT'
_computing_molecular_graphics 'Bruker SHELXTL'
_computing_publication_material 'Bruker SHELXTL'
_computing_structure_refinement 'SHELXL-97 (Sheldrick, 2008)'
_computing_structure_solution 'SHELXS-97 (Sheldrick, 2008)'
_diffrn_ambient_temperature 173(2)
_diffrn_measured_fraction_theta_full 0.953
_diffrn_measured_fraction_theta_max 0.953
_diffrn_measurement_device_type 'Bruker APEX-II CCD'
_diffrn_measurement_method '\f and \w scans'
_diffrn_radiation_monochromator graphite
_diffrn_radiation_source 'fine-focus sealed tube'
_diffrn_radiation_type MoK\a
_diffrn_radiation_wavelength 0.71073
_diffrn_reflns_av_R_equivalents 0.0559
_diffrn_reflns_av_sigmaI/netI 0.0623
_diffrn_reflns_limit_h_max 13
_diffrn_reflns_limit_h_min -13
_diffrn_reflns_limit_k_max 16
_diffrn_reflns_limit_k_min -15
_diffrn_reflns_limit_l_max 16
_diffrn_reflns_limit_l_min -14
_diffrn_reflns_number 22626
_diffrn_reflns_theta_full 32.93
_diffrn_reflns_theta_max 32.93
_diffrn_reflns_theta_min 2.04
_exptl_absorpt_coefficient_mu 0.119
_exptl_absorpt_correction_T_max 0.9941
_exptl_absorpt_correction_T_min 0.9790
_exptl_absorpt_correction_type multi-scan
_exptl_absorpt_process_details 'Bruker AXScale'
_exptl_crystal_colour Colorless
_exptl_crystal_density_diffrn 1.417
_exptl_crystal_density_meas 0
_exptl_crystal_density_method 'not measured'
_exptl_crystal_description Irregular
_exptl_crystal_F_000 432
_exptl_crystal_size_max 0.18
_exptl_crystal_size_mid 0.14
_exptl_crystal_size_min 0.05
_refine_diff_density_max 0.408
_refine_diff_density_min -0.269
_refine_diff_density_rms 0.058
_refine_ls_extinction_method none
_refine_ls_goodness_of_fit_ref 0.935
_refine_ls_hydrogen_treatment refxyz
_refine_ls_matrix_type full
_refine_ls_number_parameters 331
_refine_ls_number_reflns 6796
_refine_ls_number_restraints 0
_refine_ls_restrained_S_all 0.935
_refine_ls_R_factor_all 0.0989
_refine_ls_R_factor_gt 0.0495
_refine_ls_shift/su_max 0.000
_refine_ls_shift/su_mean 0.000
_refine_ls_structure_factor_coef Fsqd
_refine_ls_weighting_details 'calc w=1/[\s^2^(Fo^2^)+(0.0795P)^2^+0.0000P] where P=(Fo^2^+2Fc^2^)/3'
_refine_ls_weighting_scheme calc
_refine_ls_wR_factor_gt 0.1225
_refine_ls_wR_factor_ref 0.1475
_reflns_number_gt 3897
_reflns_number_total 6796
_reflns_threshold_expression >2sigma(I)
_cod_data_source_file cg4000439_si_002.cif
_cod_data_source_block MorHMal
_cod_depositor_comments
;
The following automatic conversions were performed:

'_symmetry_cell_setting' value 'Triclinic' changed to 'triclinic'
according to /home/saulius/struct/CIF-dictionaries/cif_core.dic
dictionary named 'cif_core.dic' version 2.4.2 from 2011-04-26.

Automatic conversion script
Id: cif_fix_values 1891 2012-01-12 08:04:46Z andrius 
;
_cod_original_cell_volume 952.4(6)
_cod_original_sg_symbol_H-M P-1
_cod_database_code 4507670

loop_
_symmetry_equiv_pos_as_xyz
'x, y, z'
'-x, -y, -z'

loop_
_atom_site_label
_atom_site_type_symbol
_atom_site_fract_x
_atom_site_fract_y
_atom_site_fract_z
_atom_site_U_iso_or_equiv
_atom_site_adp_type
_atom_site_occupancy
_atom_site_symmetry_multiplicity
_atom_site_calc_flag
O1B O 0.80507(11) 0.66668(11) 0.14066(10) 0.0363(3) Uani 1 1 d
O1A O 0.93206(11) 0.63858(11) 0.42118(11) 0.0368(2) Uani 1 1 d
O2A O 1.05050(11) 1.18063(12) 0.23803(10) 0.0367(3) Uani 1 1 d
O2B O 0.38643(10) 1.00053(11) 0.23033(10) 0.0321(2) Uani 1 1 d
O3A O 0.88714(12) 1.10762(11) 0.14384(12) 0.0393(3) Uani 1 1 d
H3AC H 0.799(2) 1.1520(19) 0.0808(18) 0.047 Uiso 1 1 d
O3B O 0.58900(10) 0.98556(11) 0.33065(10) 0.0324(2) Uani 1 1 d
H3BC H 0.6532(19) 1.0481(17) 0.3773(17) 0.039 Uiso 1 1 d
O4B O 0.70716(10) 1.11021(11) 0.43689(10) 0.0348(2) Uani 1 1 d
O4A O 0.69719(12) 1.20571(12) -0.00489(11) 0.0402(3) Uani 1 1 d
O5A O 0.64196(14) 1.41518(13) -0.14526(12) 0.0485(3) Uani 1 1 d
O5B O 0.65026(12) 1.27769(11) 0.50337(11) 0.0385(3) Uani 1 1 d
N1A N 1.09386(13) 0.88784(14) 0.35398(12) 0.0304(3) Uani 1 1 d
H1AA H 1.0943(18) 0.9894(19) 0.3065(17) 0.036 Uiso 1 1 d
H1AB H 1.1731(19) 0.8604(17) 0.3991(17) 0.036 Uiso 1 1 d
N1B N 0.52990(13) 0.75861(14) 0.21804(12) 0.0309(3) Uani 1 1 d
H1BA H 0.4835(19) 0.8118(18) 0.2534(17) 0.037 Uiso 1 1 d
H1BB H 0.4611(19) 0.7109(18) 0.1867(17) 0.037 Uiso 1 1 d
C1A C 0.94630(18) 0.69197(17) 0.51941(16) 0.0364(3) Uani 1 1 d
H1AC H 1.034(2) 0.6520(19) 0.5693(18) 0.044 Uiso 1 1 d
H1AD H 0.853(2) 0.6657(18) 0.5817(17) 0.044 Uiso 1 1 d
C1B C 0.72094(19) 0.76355(18) 0.04269(15) 0.0400(4) Uani 1 1 d
H1BC H 0.654(2) 0.7153(19) 0.0022(18) 0.048 Uiso 1 1 d
H1BD H 0.792(2) 0.8203(19) -0.0290(19) 0.048 Uiso 1 1 d
C2A C 0.96337(17) 0.84713(17) 0.45611(15) 0.0339(3) Uani 1 1 d
H2AA H 0.880(2) 0.8873(18) 0.4104(17) 0.041 Uiso 1 1 d
H2AB H 0.9805(19) 0.8830(18) 0.5234(18) 0.041 Uiso 1 1 d
C2B C 0.62911(19) 0.85035(17) 0.10010(16) 0.0387(4) Uani 1 1 d
H2BA H 0.568(2) 0.9082(19) 0.0334(18) 0.046 Uiso 1 1 d
H2BB H 0.692(2) 0.9018(19) 0.1341(18) 0.046 Uiso 1 1 d
C3A C 1.08572(16) 0.82461(16) 0.25521(15) 0.0329(3) Uani 1 1 d
H3AA H 1.176(2) 0.8476(18) 0.1949(17) 0.039 Uiso 1 1 d
H3AB H 1.0066(19) 0.8691(18) 0.1987(17) 0.039 Uiso 1 1 d
C3B C 0.61639(16) 0.65344(17) 0.31833(14) 0.0337(3) Uani 1 1 d
H3BA H 0.5468(19) 0.5904(18) 0.3898(18) 0.040 Uiso 1 1 d
H3BB H 0.676(2) 0.7002(18) 0.3564(17) 0.040 Uiso 1 1 d
C4B C 0.70924(17) 0.57583(16) 0.25068(16) 0.0356(3) Uani 1 1 d
H4BA H 0.7741(19) 0.5122(18) 0.3165(17) 0.043 Uiso 1 1 d
H4BB H 0.6446(19) 0.5268(18) 0.2145(17) 0.043 Uiso 1 1 d
C4A C 1.06230(17) 0.67051(17) 0.32942(17) 0.0368(3) Uani 1 1 d
H4AA H 1.049(2) 0.6287(18) 0.2669(18) 0.044 Uiso 1 1 d
H4AB H 1.148(2) 0.6260(18) 0.3796(18) 0.044 Uiso 1 1 d
C5A C 0.94639(15) 1.20326(16) 0.16863(14) 0.0304(3) Uani 1 1 d
C5B C 0.47027(14) 1.04799(14) 0.28391(13) 0.0273(3) Uani 1 1 d
C6A C 0.88939(16) 1.34649(16) 0.11099(15) 0.0337(3) Uani 1 1 d
H6AA H 0.9352(19) 1.4046(18) 0.1427(17) 0.040 Uiso 1 1 d
C6B C 0.43080(15) 1.18112(15) 0.29561(14) 0.0295(3) Uani 1 1 d
H6BA H 0.3460(19) 1.2200(17) 0.2516(16) 0.035 Uiso 1 1 d
C7A C 0.79186(17) 1.40258(17) 0.02135(16) 0.0360(3) Uani 1 1 d
H7AA H 0.7711(19) 1.503(2) -0.0086(17) 0.043 Uiso 1 1 d
C7B C 0.49403(15) 1.24744(15) 0.35788(14) 0.0303(3) Uani 1 1 d
H7BA H 0.4489(19) 1.3343(18) 0.3527(16) 0.036 Uiso 1 1 d
C8A C 0.70478(15) 1.33793(17) -0.04791(15) 0.0343(3) Uani 1 1 d
C8B C 0.62489(15) 1.21020(15) 0.43830(14) 0.0298(3) Uani 1 1 d

loop_
_atom_site_aniso_label
_atom_site_aniso_U_11
_atom_site_aniso_U_22
_atom_site_aniso_U_33
_atom_site_aniso_U_23
_atom_site_aniso_U_13
_atom_site_aniso_U_12
O1B 0.0321(5) 0.0390(6) 0.0345(6) -0.0128(5) 0.0003(4) 0.0103(4)
O1A 0.0323(5) 0.0360(6) 0.0441(6) -0.0179(5) -0.0053(4) -0.0003(4)
O2A 0.0311(5) 0.0454(6) 0.0320(5) -0.0139(5) -0.0041(4) 0.0047(4)
O2B 0.0322(5) 0.0371(6) 0.0306(5) -0.0173(4) -0.0036(4) -0.0006(4)
O3A 0.0413(6) 0.0317(6) 0.0470(6) -0.0168(5) -0.0100(5) 0.0045(5)
O3B 0.0291(5) 0.0353(6) 0.0349(5) -0.0158(4) -0.0060(4) 0.0068(4)
O4B 0.0264(5) 0.0451(6) 0.0371(6) -0.0197(5) -0.0094(4) 0.0062(4)
O4A 0.0430(6) 0.0390(6) 0.0457(6) -0.0225(5) -0.0118(5) -0.0009(5)
O5A 0.0510(7) 0.0489(7) 0.0511(7) -0.0214(6) -0.0252(6) 0.0088(5)
O5B 0.0403(6) 0.0425(6) 0.0369(6) -0.0186(5) -0.0100(5) -0.0048(5)
N1A 0.0294(6) 0.0345(7) 0.0288(6) -0.0137(5) -0.0057(5) 0.0008(5)
N1B 0.0278(5) 0.0399(7) 0.0316(6) -0.0215(6) -0.0038(5) 0.0063(5)
C1A 0.0351(7) 0.0389(9) 0.0335(8) -0.0128(7) -0.0037(6) 0.0018(6)
C1B 0.0452(8) 0.0415(9) 0.0256(7) -0.0077(7) 0.0028(6) 0.0128(7)
C2A 0.0350(7) 0.0369(8) 0.0307(7) -0.0153(6) -0.0006(6) 0.0019(6)
C2B 0.0429(8) 0.0350(8) 0.0316(8) -0.0084(7) 0.0015(6) 0.0104(7)
C3A 0.0308(7) 0.0411(9) 0.0323(7) -0.0203(7) -0.0047(6) 0.0028(6)
C3B 0.0327(7) 0.0413(9) 0.0251(7) -0.0114(6) -0.0023(5) 0.0003(6)
C4B 0.0363(7) 0.0325(8) 0.0340(8) -0.0093(6) -0.0046(6) 0.0056(6)
C4A 0.0321(7) 0.0413(9) 0.0437(9) -0.0242(7) -0.0046(6) 0.0051(6)
C5A 0.0283(6) 0.0355(8) 0.0272(7) -0.0136(6) 0.0026(5) 0.0003(5)
C5B 0.0255(6) 0.0329(7) 0.0215(6) -0.0095(5) 0.0000(5) -0.0002(5)
C6A 0.0350(7) 0.0354(8) 0.0371(8) -0.0206(7) -0.0062(6) 0.0011(6)
C6B 0.0264(6) 0.0333(8) 0.0294(7) -0.0125(6) -0.0069(5) 0.0056(5)
C7A 0.0386(7) 0.0345(8) 0.0411(9) -0.0205(7) -0.0095(6) 0.0051(6)
C7B 0.0293(6) 0.0306(7) 0.0316(7) -0.0124(6) -0.0064(5) 0.0030(5)
C8A 0.0302(6) 0.0416(9) 0.0366(8) -0.0214(7) -0.0049(6) 0.0042(6)
C8B 0.0275(6) 0.0347(8) 0.0251(6) -0.0095(6) -0.0030(5) -0.0028(5)

loop_
_atom_type_symbol
_atom_type_description
_atom_type_scat_dispersion_real
_atom_type_scat_dispersion_imag
_atom_type_scat_source
C C 0.0033 0.0016 'International Tables Vol C Tables 4.2.6.8 and 6.1.1.4'
H H 0.0000 0.0000 'International Tables Vol C Tables 4.2.6.8 and 6.1.1.4'
N N 0.0061 0.0033 'International Tables Vol C Tables 4.2.6.8 and 6.1.1.4'
O O 0.0106 0.0060 'International Tables Vol C Tables 4.2.6.8 and 6.1.1.4'

loop_
_geom_angle_atom_site_label_1
_geom_angle_atom_site_label_2
_geom_angle_atom_site_label_3
_geom_angle
C1B O1B C4B 110.27(11)
C1A O1A C4A 109.68(12)
C2A N1A C3A 111.18(12)
C3B N1B C2B 110.96(12)
O1A C1A C2A 110.88(13)
O1B C1B C2B 110.81(13)
N1A C2A C1A 109.92(13)
N1B C2B C1B 109.32(14)
N1A C3A C4A 109.02(13)
N1B C3B C4B 108.65(12)
O1B C4B C3B 111.54(13)
O1A C4A C3A 111.48(12)
O2A C5A O3A 122.43(14)
O2A C5A C6A 118.26(14)
O3A C5A C6A 119.31(13)
O2B C5B O3B 122.27(13)
O2B C5B C6B 118.38(12)
O3B C5B C6B 119.34(12)
C7A C6A C5A 130.57(15)
C7B C6B C5B 130.22(13)
C6A C7A C8A 130.19(15)
C6B C7B C8B 130.80(14)
O5A C8A O4A 122.22(14)
O5A C8A C7A 118.36(14)
O4A C8A C7A 119.42(13)
O5B C8B O4B 121.76(13)
O5B C8B C7B 118.98(13)
O4B C8B C7B 119.26(13)

loop_
_geom_bond_atom_site_label_1
_geom_bond_atom_site_label_2
_geom_bond_distance
O1B C1B 1.4221(19)
O1B C4B 1.4221(19)
O1A C1A 1.418(2)
O1A C4A 1.4208(19)
O2A C5A 1.2335(18)
O2B C5B 1.2356(17)
O3A C5A 1.2883(18)
O3B C5B 1.2882(16)
O4B C8B 1.2762(18)
O4A C8A 1.2787(19)
O5A C8A 1.2360(19)
O5B C8B 1.2319(18)
N1A C2A 1.4830(19)
N1A C3A 1.4893(19)
N1B C3B 1.4840(19)
N1B C2B 1.487(2)
C1A C2A 1.501(2)
C1B C2B 1.493(2)
C3A C4A 1.503(2)
C3B C4B 1.496(2)
C5A C6A 1.482(2)
C5B C6B 1.488(2)
C6A C7A 1.336(2)
C6B C7B 1.331(2)
C7A C8A 1.496(2)
C7B C8B 1.5025(19)
